data_2215860
loop_
_publ_author_name
'G. Chakkaravarthi'
'G. Periyasamy'
'R. Raghunathan'
'V. Manivannan'

_publ_section_title
<i>N</i>'-(Diphenylmethylene)-3-(3-nitrophenyl)-1',3'-dioxospiro[cyclopropane-2'-indan]-2-carbohydrazide
_journal_coeditor_code CV2310
_journal_issue 11
_journal_name_full 'Acta Crystallographica Section E'
_journal_page_first o4290
_journal_page_last o4290
_journal_paper_doi 10.1107/S160053680704891X
_journal_volume 63
_journal_year 2007
_chemical_formula_iupac 'C31 H21 N3 O5'
_chemical_formula_moiety 'C31 H21 N3 O5'
_chemical_formula_sum 'C31 H21 N3 O5'
_chemical_formula_weight 515.51
_chemical_name_systematic
;
N'-(Diphenylmethylene)-3-(3-nitrophenyl)-1',3'-dioxospiro[cyclopropane-2'-
indan]-2-carbohydrazide
;
_space_group_IT_number 2
_symmetry_cell_setting triclinic
_symmetry_space_group_name_Hall '-P 1'
_symmetry_space_group_name_H-M 'P -1'
_atom_sites_solution_hydrogens geom
_atom_sites_solution_primary direct
_atom_sites_solution_secondary difmap
_audit_creation_method SHELXL-97
_cell_angle_alpha 108.212(2)
_cell_angle_beta 108.535(3)
_cell_angle_gamma 107.424(2)
_cell_formula_units_Z 2
_cell_length_a 9.4617(4)
_cell_length_b 12.8806(5)
_cell_length_c 12.9114(8)
_cell_measurement_reflns_used 7426
_cell_measurement_temperature 295(2)
_cell_measurement_theta_max 25.0
_cell_measurement_theta_min 2.37
_cell_volume 1270.69(12)
_computing_cell_refinement 'APEX2 (Bruker, 2004)'
_computing_data_collection 'APEX2 (Bruker, 2004)'
_computing_data_reduction 'APEX2 (Bruker, 2004)'
_computing_molecular_graphics 'PLATON (Spek, 2003)'
_computing_publication_material 'SHELXL97 (Sheldrick, 1997)'
_computing_structure_refinement 'SHELXL97 (Sheldrick, 1997)'
_computing_structure_solution 'SHELXS97 (Sheldrick, 1997)'
_diffrn_ambient_temperature 295(2)
_diffrn_measured_fraction_theta_full 0.998
_diffrn_measured_fraction_theta_max 0.994
_diffrn_measurement_device_type 'Bruker Kappa-APEXII'
_diffrn_measurement_method '\w and \f'
_diffrn_radiation_monochromator graphite
_diffrn_radiation_source 'fine-focus sealed tube'
_diffrn_radiation_type MoK\a
_diffrn_radiation_wavelength 0.71073
_diffrn_reflns_av_R_equivalents 0.0294
_diffrn_reflns_av_sigmaI/netI 0.0224
_diffrn_reflns_limit_h_max 11
_diffrn_reflns_limit_h_min -11
_diffrn_reflns_limit_k_max 15
_diffrn_reflns_limit_k_min -15
_diffrn_reflns_limit_l_max 15
_diffrn_reflns_limit_l_min -13
_diffrn_reflns_number 23251
_diffrn_reflns_theta_full 25.00
_diffrn_reflns_theta_max 25.28
_diffrn_reflns_theta_min 2.37
_diffrn_standards_interval_time 0
_diffrn_standards_number 0
_exptl_absorpt_coefficient_mu 0.093
_exptl_absorpt_correction_T_max 0.9853
_exptl_absorpt_correction_T_min 0.8969
_exptl_absorpt_correction_type multi-scan
_exptl_absorpt_process_details '(SADABS; Sheldrick, 1996)'
_exptl_crystal_colour colourless
_exptl_crystal_density_diffrn 1.347
_exptl_crystal_density_method 'not measured'
_exptl_crystal_description prism
_exptl_crystal_F_000 536
_exptl_crystal_size_max 0.22
_exptl_crystal_size_mid 0.16
_exptl_crystal_size_min 0.16
_refine_diff_density_max 0.409
_refine_diff_density_min -0.335
_refine_ls_extinction_method none
_refine_ls_goodness_of_fit_ref 1.024
_refine_ls_hydrogen_treatment constr
_refine_ls_matrix_type full
_refine_ls_number_parameters 352
_refine_ls_number_reflns 4593
_refine_ls_number_restraints 0
_refine_ls_restrained_S_all 1.024
_refine_ls_R_factor_all 0.0588
_refine_ls_R_factor_gt 0.0441
_refine_ls_shift/su_max 0.000
_refine_ls_shift/su_mean 0.000
_refine_ls_structure_factor_coef Fsqd
_refine_ls_weighting_details 'calc w=1/[\s^2^(Fo^2^)+(0.0544P)^2^+0.4755P] where P=(Fo^2^+2Fc^2^)/3'
_refine_ls_weighting_scheme calc
_refine_ls_wR_factor_gt 0.1119
_refine_ls_wR_factor_ref 0.1220
_reflns_number_gt 3628
_reflns_number_total 4593
_reflns_threshold_expression I>2\s(I)
_cod_data_source_file cv2310.cif
_cod_data_source_block I
_cod_depositor_comments
;
The following automatic conversions were performed:
'_symmetry_cell_setting' value 'Triclinic' changed to 'triclinic'
according to '/home/saulius/struct/CIF-dictionaries/cif_core.dic'
dictionary named 'cif_core.dic' version 2.4.1 from 2010-06-29.

Automatic conversion script
Id: cif_fix_enum 1527 2010-12-29 10:47:43Z saulius 

The following automatic conversions were performed:

'_symmetry_cell_setting' value 'Triclinic' changed to 'triclinic'
according to /home/saulius/struct/CIF-dictionaries/cif_core.dic
dictionary named 'cif_core.dic' version 2.4.1 from 2010-06-29.

Automatic conversion script
Id: cif_fix_values 1715 2011-07-08 13:25:40Z adriana 
;
_cod_original_cell_volume 1270.69(11)
_cod_database_code 2215860
_cod_database_fobs_code 2215860

loop_
_symmetry_equiv_pos_as_xyz
'x, y, z'
'-x, -y, -z'

loop_
_atom_site_type_symbol
_atom_site_label
_atom_site_fract_x
_atom_site_fract_y
_atom_site_fract_z
_atom_site_U_iso_or_equiv
_atom_site_adp_type
_atom_site_calc_flag
_atom_site_refinement_flags
_atom_site_occupancy
O O1 -0.04259(18) 0.28990(11) 0.30518(12) 0.0562(4) Uani d . 1
O O2 -0.38449(18) -0.09220(12) -0.04041(12) 0.0600(4) Uani d . 1
O O3 -0.4375(4) 0.4332(2) 0.2466(3) 0.1238(9) Uani d . 1
O O4 -0.3681(3) 0.59338(18) 0.2206(3) 0.1264(9) Uani d . 1
O O5 0.13052(18) 0.34678(13) 0.11804(15) 0.0704(5) Uani d . 1
N N1 -0.3744(3) 0.49416(19) 0.2027(2) 0.0828(6) Uani d . 1
N N2 0.20415(18) 0.23100(13) 0.19914(14) 0.0457(4) Uani d . 1
H H2A 0.3038 0.2883 0.2454 0.055 Uiso calc R 1
N N3 0.16360(17) 0.12174(13) 0.20421(13) 0.0406(3) Uani d . 1
C C1 -0.1963(3) 0.34378(19) -0.0334(2) 0.0558(5) Uani d . 1
H H1 -0.1547 0.3114 -0.0851 0.067 Uiso calc R 1
C C2 -0.2192(3) 0.4456(2) -0.0283(2) 0.0688(6) Uani d . 1
H H2 -0.1950 0.4805 -0.0774 0.083 Uiso calc R 1
C C3 -0.2776(3) 0.49552(19) 0.0488(2) 0.0651(6) Uani d . 1
H H3 -0.2938 0.5642 0.0529 0.078 Uiso calc R 1
C C4 -0.3116(2) 0.44166(17) 0.1199(2) 0.0554(5) Uani d . 1
C C5 -0.2928(2) 0.33816(16) 0.11500(18) 0.0474(5) Uani d . 1
H H5 -0.3192 0.3028 0.1632 0.057 Uiso calc R 1
C C6 -0.2340(2) 0.28869(15) 0.03732(16) 0.0408(4) Uani d . 1
C C7 -0.2306(2) 0.16839(15) 0.01203(15) 0.0384(4) Uani d . 1
H H7 -0.3194 0.1049 -0.0687 0.046 Uiso calc R 1
C C8 -0.1958(2) 0.11749(14) 0.10371(15) 0.0366(4) Uani d . 1
C C9 -0.3020(2) -0.01311(15) 0.06427(16) 0.0399(4) Uani d . 1
C C10 -0.2864(2) -0.02621(15) 0.17684(16) 0.0383(4) Uani d . 1
C C11 -0.3501(2) -0.13041(17) 0.18977(19) 0.0473(5) Uani d . 1
H H11 -0.4181 -0.2061 0.1219 0.057 Uiso calc R 1
C C12 -0.3093(3) -0.1183(2) 0.3065(2) 0.0568(5) Uani d . 1
H H12 -0.3509 -0.1870 0.3176 0.068 Uiso calc R 1
C C13 -0.2078(3) -0.0061(2) 0.4074(2) 0.0605(6) Uani d . 1
H H13 -0.1817 -0.0006 0.4853 0.073 Uiso calc R 1
C C14 -0.1441(3) 0.09819(19) 0.39477(18) 0.0547(5) Uani d . 1
H H14 -0.0760 0.1738 0.4629 0.066 Uiso calc R 1
C C15 -0.1851(2) 0.08654(16) 0.27771(16) 0.0408(4) Uani d . 1
C C16 -0.1291(2) 0.18194(16) 0.23871(16) 0.0402(4) Uani d . 1
C C17 -0.0803(2) 0.14712(15) 0.04513(15) 0.0370(4) Uani d . 1
H H17 -0.0884 0.0759 -0.0178 0.044 Uiso calc R 1
C C18 0.0907(2) 0.25044(16) 0.12286(17) 0.0428(4) Uani d . 1
C C19 0.2746(2) 0.11628(15) 0.28863(15) 0.0376(4) Uani d . 1
C C20 0.2312(2) -0.00189(15) 0.29322(15) 0.0379(4) Uani d . 1
C C21 0.0669(2) -0.08342(17) 0.24699(18) 0.0490(5) Uani d . 1
H H21 -0.0173 -0.0647 0.2100 0.059 Uiso calc R 1
C C22 0.0260(3) -0.19161(18) 0.2548(2) 0.0573(5) Uani d . 1
H H22 -0.0850 -0.2443 0.2249 0.069 Uiso calc R 1
C C23 0.1482(3) -0.22227(18) 0.30635(19) 0.0577(5) Uani d . 1
H H23 0.1204 -0.2958 0.3108 0.069 Uiso calc R 1
C C24 0.3110(3) -0.14361(19) 0.35109(19) 0.0591(5) Uani d . 1
H H24 0.3942 -0.1644 0.3853 0.071 Uiso calc R 1
C C25 0.3536(2) -0.03331(18) 0.34610(18) 0.0501(5) Uani d . 1
H H25 0.4650 0.0201 0.3784 0.060 Uiso calc R 1
C C26 0.4357(2) 0.22278(15) 0.38371(16) 0.0399(4) Uani d . 1
C C27 0.4430(3) 0.29707(19) 0.49105(19) 0.0573(5) Uani d . 1
H H27 0.3483 0.2794 0.5029 0.069 Uiso calc R 1
C C28 0.5895(3) 0.3971(2) 0.5805(2) 0.0691(6) Uani d . 1
H H28 0.5936 0.4462 0.6527 0.083 Uiso calc R 1
C C29 0.7288(3) 0.42418(19) 0.5633(2) 0.0664(6) Uani d . 1
H H29 0.8272 0.4924 0.6232 0.080 Uiso calc R 1
C C30 0.7234(3) 0.3510(2) 0.4581(2) 0.0684(6) Uani d . 1
H H30 0.8186 0.3689 0.4470 0.082 Uiso calc R 1
C C31 0.5770(2) 0.25060(19) 0.36821(19) 0.0559(5) Uani d . 1
H H31 0.5741 0.2014 0.2966 0.067 Uiso calc R 1

loop_
_atom_site_aniso_label
_atom_site_aniso_U_11
_atom_site_aniso_U_22
_atom_site_aniso_U_33
_atom_site_aniso_U_12
_atom_site_aniso_U_13
_atom_site_aniso_U_23
O1 0.0672(9) 0.0370(7) 0.0434(8) 0.0101(7) 0.0201(7) 0.0111(6)
O2 0.0658(9) 0.0413(8) 0.0422(8) 0.0044(7) 0.0148(7) 0.0117(7)
O3 0.172(2) 0.1117(17) 0.180(2) 0.0977(17) 0.134(2) 0.0836(18)
O4 0.165(2) 0.0690(12) 0.190(2) 0.0774(14) 0.111(2) 0.0548(14)
O5 0.0535(9) 0.0567(9) 0.0936(12) 0.0135(7) 0.0150(8) 0.0547(9)
N1 0.0938(16) 0.0619(13) 0.1136(19) 0.0499(12) 0.0576(15) 0.0383(13)
N2 0.0356(8) 0.0403(8) 0.0557(10) 0.0118(7) 0.0133(7) 0.0277(8)
N3 0.0398(8) 0.0393(8) 0.0456(9) 0.0180(7) 0.0179(7) 0.0234(7)
C1 0.0592(13) 0.0612(12) 0.0597(13) 0.0285(10) 0.0282(11) 0.0392(11)
C2 0.0696(15) 0.0650(14) 0.0885(17) 0.0294(12) 0.0341(14) 0.0559(14)
C3 0.0604(13) 0.0428(11) 0.0872(17) 0.0232(10) 0.0213(12) 0.0357(12)
C4 0.0493(11) 0.0402(10) 0.0689(14) 0.0207(9) 0.0211(10) 0.0205(10)
C5 0.0454(11) 0.0407(10) 0.0558(12) 0.0184(8) 0.0211(9) 0.0243(9)
C6 0.0355(9) 0.0388(9) 0.0429(10) 0.0144(8) 0.0117(8) 0.0206(8)
C7 0.0398(9) 0.0374(9) 0.0332(9) 0.0152(7) 0.0123(8) 0.0167(8)
C8 0.0371(9) 0.0335(9) 0.0350(9) 0.0123(7) 0.0146(8) 0.0154(7)
C9 0.0361(9) 0.0362(9) 0.0420(10) 0.0134(8) 0.0159(8) 0.0157(8)
C10 0.0345(9) 0.0413(9) 0.0455(10) 0.0182(8) 0.0208(8) 0.0229(8)
C11 0.0416(10) 0.0445(10) 0.0616(12) 0.0189(8) 0.0252(9) 0.0290(9)
C12 0.0654(13) 0.0616(13) 0.0750(15) 0.0351(11) 0.0448(12) 0.0474(12)
C13 0.0814(16) 0.0750(15) 0.0582(13) 0.0449(13) 0.0452(12) 0.0446(13)
C14 0.0707(14) 0.0575(12) 0.0437(11) 0.0312(11) 0.0312(10) 0.0239(10)
C15 0.0465(10) 0.0430(10) 0.0418(10) 0.0227(8) 0.0252(9) 0.0215(8)
C16 0.0419(10) 0.0375(10) 0.0392(10) 0.0162(8) 0.0185(8) 0.0161(8)
C17 0.0431(10) 0.0364(9) 0.0354(9) 0.0178(8) 0.0191(8) 0.0190(8)
C18 0.0414(10) 0.0437(10) 0.0479(11) 0.0180(8) 0.0198(9) 0.0272(9)
C19 0.0375(9) 0.0412(9) 0.0373(9) 0.0200(8) 0.0173(8) 0.0185(8)
C20 0.0416(10) 0.0401(9) 0.0332(9) 0.0201(8) 0.0162(8) 0.0166(8)
C21 0.0426(10) 0.0478(11) 0.0590(12) 0.0222(9) 0.0204(9) 0.0273(10)
C22 0.0537(12) 0.0433(11) 0.0708(14) 0.0163(9) 0.0279(11) 0.0263(10)
C23 0.0791(15) 0.0439(11) 0.0579(13) 0.0296(11) 0.0321(12) 0.0285(10)
C24 0.0673(14) 0.0555(12) 0.0573(13) 0.0368(11) 0.0178(11) 0.0301(11)
C25 0.0458(11) 0.0504(11) 0.0509(11) 0.0231(9) 0.0145(9) 0.0250(9)
C26 0.0400(9) 0.0382(9) 0.0412(10) 0.0180(8) 0.0160(8) 0.0193(8)
C27 0.0552(12) 0.0532(12) 0.0556(13) 0.0228(10) 0.0266(11) 0.0148(10)
C28 0.0760(16) 0.0503(12) 0.0553(14) 0.0252(12) 0.0218(12) 0.0049(11)
C29 0.0562(14) 0.0425(11) 0.0641(15) 0.0085(10) 0.0078(11) 0.0148(11)
C30 0.0456(12) 0.0648(14) 0.0737(16) 0.0091(11) 0.0232(11) 0.0255(13)
C31 0.0478(12) 0.0581(12) 0.0500(12) 0.0159(10) 0.0236(10) 0.0167(10)

loop_
_atom_type_symbol
_atom_type_description
_atom_type_scat_dispersion_real
_atom_type_scat_dispersion_imag
_atom_type_scat_source
C C 0.0033 0.0016 'International Tables Vol C Tables 4.2.6.8 and 6.1.1.4'
H H 0.0000 0.0000 'International Tables Vol C Tables 4.2.6.8 and 6.1.1.4'
N N 0.0061 0.0033 'International Tables Vol C Tables 4.2.6.8 and 6.1.1.4'
O O 0.0106 0.0060 'International Tables Vol C Tables 4.2.6.8 and 6.1.1.4'

loop_
_geom_angle_atom_site_label_1
_geom_angle_atom_site_label_2
_geom_angle_atom_site_label_3
_geom_angle
O4 N1 O3 122.9(2)
O4 N1 C4 118.4(2)
O3 N1 C4 118.68(19)
C18 N2 N3 121.34(14)
C18 N2 H2A 119.3
N3 N2 H2A 119.3
C19 N3 N2 116.68(14)
C2 C1 C6 121.1(2)
C2 C1 H1 119.4
C6 C1 H1 119.4
C3 C2 C1 120.2(2)
C3 C2 H2 119.9
C1 C2 H2 119.9
C2 C3 C4 118.20(19)
C2 C3 H3 120.9
C4 C3 H3 120.9
C3 C4 C5 122.9(2)
C3 C4 N1 118.74(19)
C5 C4 N1 118.3(2)
C6 C5 C4 118.45(18)
C6 C5 H5 120.8
C4 C5 H5 120.8
C5 C6 C1 119.13(17)
C5 C6 C7 122.89(16)
C1 C6 C7 117.43(17)
C17 C7 C6 126.45(15)
C17 C7 C8 61.64(11)
C6 C7 C8 125.85(15)
C17 C7 H7 111.4
C6 C7 H7 111.4
C8 C7 H7 111.4
C16 C8 C9 106.86(14)
C16 C8 C7 128.31(14)
C9 C8 C7 118.67(14)
C16 C8 C17 119.38(14)
C9 C8 C17 118.39(14)
C7 C8 C17 58.04(11)
O2 C9 C10 127.28(16)
O2 C9 C8 125.76(16)
C10 C9 C8 106.96(14)
C11 C10 C15 121.26(17)
C11 C10 C9 129.33(17)
C15 C10 C9 109.33(14)
C12 C11 C10 117.74(19)
C12 C11 H11 121.1
C10 C11 H11 121.1
C11 C12 C13 121.18(18)
C11 C12 H12 119.4
C13 C12 H12 119.4
C12 C13 C14 121.23(19)
C12 C13 H13 119.4
C14 C13 H13 119.4
C13 C14 C15 117.80(19)
C13 C14 H14 121.1
C15 C14 H14 121.1
C14 C15 C10 120.78(17)
C14 C15 C16 128.81(17)
C10 C15 C16 110.37(15)
O1 C16 C8 127.48(16)
O1 C16 C15 126.23(16)
C8 C16 C15 106.26(14)
C7 C17 C18 121.70(15)
C7 C17 C8 60.32(11)
C18 C17 C8 119.45(14)
C7 C17 H17 114.9
C18 C17 H17 114.9
C8 C17 H17 114.9
O5 C18 N2 120.11(17)
O5 C18 C17 123.29(16)
N2 C18 C17 116.58(15)
N3 C19 C20 116.59(15)
N3 C19 C26 123.70(15)
C20 C19 C26 119.60(14)
C21 C20 C25 118.00(16)
C21 C20 C19 120.89(15)
C25 C20 C19 121.10(16)
C22 C21 C20 121.12(18)
C22 C21 H21 119.4
C20 C21 H21 119.4
C23 C22 C21 120.37(19)
C23 C22 H22 119.8
C21 C22 H22 119.8
C24 C23 C22 119.34(18)
C24 C23 H23 120.3
C22 C23 H23 120.3
C23 C24 C25 120.73(19)
C23 C24 H24 119.6
C25 C24 H24 119.6
C24 C25 C20 120.42(19)
C24 C25 H25 119.8
C20 C25 H25 119.8
C31 C26 C27 118.73(18)
C31 C26 C19 122.37(17)
C27 C26 C19 118.90(16)
C28 C27 C26 120.5(2)
C28 C27 H27 119.7
C26 C27 H27 119.7
C29 C28 C27 120.1(2)
C29 C28 H28 120.0
C27 C28 H28 120.0
C30 C29 C28 119.9(2)
C30 C29 H29 120.0
C28 C29 H29 120.0
C29 C30 C31 120.2(2)
C29 C30 H30 119.9
C31 C30 H30 119.9
C26 C31 C30 120.5(2)
C26 C31 H31 119.7
C30 C31 H31 119.7

loop_
_geom_bond_atom_site_label_1
_geom_bond_atom_site_label_2
_geom_bond_distance
O1 C16 1.211(2)
O2 C9 1.211(2)
O3 N1 1.228(3)
O4 N1 1.205(3)
O5 C18 1.212(2)
N1 C4 1.465(3)
N2 C18 1.352(2)
N2 N3 1.3719(19)
N2 H2A 0.8600
N3 C19 1.288(2)
C1 C2 1.377(3)
C1 C6 1.387(3)
C1 H1 0.9300
C2 C3 1.368(3)
C2 H2 0.9300
C3 C4 1.371(3)
C3 H3 0.9300
C4 C5 1.382(3)
C5 C6 1.374(3)
C5 H5 0.9300
C6 C7 1.493(2)
C7 C17 1.483(2)
C7 C8 1.519(2)
C7 H7 0.9800
C8 C16 1.486(2)
C8 C9 1.492(2)
C8 C17 1.538(2)
C9 C10 1.481(2)
C10 C11 1.383(2)
C10 C15 1.384(2)
C11 C12 1.375(3)
C11 H11 0.9300
C12 C13 1.380(3)
C12 H12 0.9300
C13 C14 1.381(3)
C13 H13 0.9300
C14 C15 1.381(3)
C14 H14 0.9300
C15 C16 1.487(2)
C17 C18 1.497(2)
C17 H17 0.9800
C19 C20 1.479(2)
C19 C26 1.489(2)
C20 C21 1.384(3)
C20 C25 1.386(2)
C21 C22 1.375(3)
C21 H21 0.9300
C22 C23 1.372(3)
C22 H22 0.9300
C23 C24 1.367(3)
C23 H23 0.9300
C24 C25 1.384(3)
C24 H24 0.9300
C25 H25 0.9300
C26 C31 1.373(3)
C26 C27 1.382(3)
C27 C28 1.377(3)
C27 H27 0.9300
C28 C29 1.367(3)
C28 H28 0.9300
C29 C30 1.364(3)
C29 H29 0.9300
C30 C31 1.380(3)
C30 H30 0.9300
C31 H31 0.9300

loop_
_geom_hbond_atom_site_label_D
_geom_hbond_atom_site_label_H
_geom_hbond_atom_site_label_A
_geom_hbond_site_symmetry_A
_geom_hbond_distance_DH
_geom_hbond_distance_HA
_geom_hbond_distance_DA
_geom_hbond_angle_DHA
_geom_hbond_publ_flag
C2 H2 O5 2_565 0.93 2.39 3.227(2) 149 y
C29 H29 O1 2_666 0.93 2.57 3.406(2) 149 y
N2 H2A O3 1_655 0.86 2.59 3.324(3) 144 y

loop_
_geom_torsion_atom_site_label_1
_geom_torsion_atom_site_label_2
_geom_torsion_atom_site_label_3
_geom_torsion_atom_site_label_4
_geom_torsion
C18 N2 N3 C19 -172.85(17)
C6 C1 C2 C3 1.1(3)
C1 C2 C3 C4 0.1(3)
C2 C3 C4 C5 -1.4(3)
C2 C3 C4 N1 -179.9(2)
O4 N1 C4 C3 -12.1(4)
O3 N1 C4 C3 164.8(3)
O4 N1 C4 C5 169.4(2)
O3 N1 C4 C5 -13.8(4)
C3 C4 C5 C6 1.4(3)
N1 C4 C5 C6 179.94(18)
C4 C5 C6 C1 -0.2(3)
C4 C5 C6 C7 -171.44(17)
C2 C1 C6 C5 -1.1(3)
C2 C1 C6 C7 170.69(19)
C5 C6 C7 C17 -114.6(2)
C1 C6 C7 C17 74.0(2)
C5 C6 C7 C8 -35.8(3)
C1 C6 C7 C8 152.77(17)
C17 C7 C8 C16 104.13(19)
C6 C7 C8 C16 -12.2(3)
C17 C7 C8 C9 -107.32(17)
C6 C7 C8 C9 136.39(17)
C6 C7 C8 C17 -116.29(19)
C16 C8 C9 O2 175.67(18)
C7 C8 C9 O2 21.0(3)
C17 C8 C9 O2 -46.0(2)
C16 C8 C9 C10 -4.34(18)
C7 C8 C9 C10 -159.01(15)
C17 C8 C9 C10 133.95(15)
O2 C9 C10 C11 5.5(3)
C8 C9 C10 C11 -174.53(17)
O2 C9 C10 C15 -177.83(18)
C8 C9 C10 C15 2.17(19)
C15 C10 C11 C12 0.0(3)
C9 C10 C11 C12 176.39(17)
C10 C11 C12 C13 -0.3(3)
C11 C12 C13 C14 0.4(3)
C12 C13 C14 C15 -0.2(3)
C13 C14 C15 C10 -0.1(3)
C13 C14 C15 C16 -177.40(18)
C11 C10 C15 C14 0.2(3)
C9 C10 C15 C14 -176.87(17)
C11 C10 C15 C16 177.93(16)
C9 C10 C15 C16 0.9(2)
C9 C8 C16 O1 -177.06(18)
C7 C8 C16 O1 -25.6(3)
C17 C8 C16 O1 45.1(3)
C9 C8 C16 C15 4.82(18)
C7 C8 C16 C15 156.24(16)
C17 C8 C16 C15 -132.99(15)
C14 C15 C16 O1 -4.2(3)
C10 C15 C16 O1 178.21(18)
C14 C15 C16 C8 173.92(19)
C10 C15 C16 C8 -3.63(19)
C6 C7 C17 C18 7.1(3)
C8 C7 C17 C18 -108.25(17)
C6 C7 C17 C8 115.38(19)
C16 C8 C17 C7 -119.16(17)
C9 C8 C17 C7 107.79(17)
C16 C8 C17 C18 -7.3(2)
C9 C8 C17 C18 -140.32(16)
C7 C8 C17 C18 111.88(17)
N3 N2 C18 O5 -178.34(18)
N3 N2 C18 C17 0.2(3)
C7 C17 C18 O5 -35.5(3)
C8 C17 C18 O5 -106.8(2)
C7 C17 C18 N2 146.06(17)
C8 C17 C18 N2 74.7(2)
N2 N3 C19 C20 -179.47(14)
N2 N3 C19 C26 4.4(2)
N3 C19 C20 C21 -25.2(2)
C26 C19 C20 C21 151.17(17)
N3 C19 C20 C25 156.18(17)
C26 C19 C20 C25 -27.5(2)
C25 C20 C21 C22 0.9(3)
C19 C20 C21 C22 -177.76(18)
C20 C21 C22 C23 -1.5(3)
C21 C22 C23 C24 0.7(3)
C22 C23 C24 C25 0.7(3)
C23 C24 C25 C20 -1.3(3)
C21 C20 C25 C24 0.5(3)
C19 C20 C25 C24 179.18(18)
N3 C19 C26 C31 -91.3(2)
C20 C19 C26 C31 92.6(2)
N3 C19 C26 C27 88.1(2)
C20 C19 C26 C27 -88.0(2)
C31 C26 C27 C28 0.1(3)
C19 C26 C27 C28 -179.36(19)
C26 C27 C28 C29 0.5(3)
C27 C28 C29 C30 -1.0(4)
C28 C29 C30 C31 0.9(4)
C27 C26 C31 C30 -0.2(3)
C19 C26 C31 C30 179.25(19)
C29 C30 C31 C26 -0.3(4)
